data_2205603
loop_
_publ_author_name
'Yue, Guo-Ren'
'Lei, Xin-You'
'Xu, Xin-Jian'
'Xue, Guo-Qing'

_publ_section_title <i>catena</i>-Poly[[[4-bromo-2-(2-dimethylaminoethyliminomethyl)phenolato]zinc(II)]-\m-thiocyanato]
_journal_issue 4
_journal_name_full 'Acta Crystallographica Section E'
_journal_page_first m722
_journal_page_last m724
_journal_paper_doi 10.1107/S1600536805008305
_journal_volume 61
_journal_year 2005
_chemical_formula_iupac '[Zn (C11 H14 N2 O) (N C S)]'
_chemical_formula_moiety 'C12 H14 Br N3 O S Zn'
_chemical_formula_sum 'C12 H14 Br N3 O S Zn'
_chemical_formula_weight 393.60
_chemical_name_systematic
;
catena-Poly[[[4-bromo-2-(2-dimethylaminoethyliminomethyl)phenolato]zinc(II)]-
\m-thiocyanato]
;
_space_group_IT_number 29
_symmetry_cell_setting orthorhombic
_symmetry_space_group_name_Hall 'P 2c -2ac'
_symmetry_space_group_name_H-M 'P c a 21'
_atom_sites_solution_hydrogens geom
_atom_sites_solution_primary direct
_atom_sites_solution_secondary difmap
_audit_creation_method SHELXL-97
_cell_angle_alpha 90.00
_cell_angle_beta 90.00
_cell_angle_gamma 90.00
_cell_formula_units_Z 8
_cell_length_a 11.750(2)
_cell_length_b 7.410(2)
_cell_length_c 33.842(7)
_cell_measurement_reflns_used 6908
_cell_measurement_temperature 298(2)
_cell_measurement_theta_max 24.75
_cell_measurement_theta_min 2.45
_cell_volume 2946.5(11)
_computing_cell_refinement SMART
_computing_data_collection 'SMART (Bruker, 1998)'
_computing_data_reduction 'SAINT (Bruker, 1998)'
_computing_molecular_graphics 'SHELXTL (Sheldrick, 1997b)'
_computing_publication_material SHELXTL
_computing_structure_refinement 'SHELXL97 (Sheldrick, 1997a)'
_computing_structure_solution 'SHELXS97 (Sheldrick, 1997a)'
_diffrn_ambient_temperature 295(2)
_diffrn_measured_fraction_theta_full 0.943
_diffrn_measured_fraction_theta_max 0.943
_diffrn_measurement_device_type 'Bruker SMART CCD area-detector'
_diffrn_measurement_method \w
_diffrn_radiation_monochromator graphite
_diffrn_radiation_source 'fine-focus sealed tube'
_diffrn_radiation_type MoK\a
_diffrn_radiation_wavelength 0.71073
_diffrn_reflns_av_R_equivalents 0.0445
_diffrn_reflns_av_sigmaI/netI 0.0559
_diffrn_reflns_limit_h_max 15
_diffrn_reflns_limit_h_min -15
_diffrn_reflns_limit_k_max 9
_diffrn_reflns_limit_k_min -9
_diffrn_reflns_limit_l_max 35
_diffrn_reflns_limit_l_min -35
_diffrn_reflns_number 30314
_diffrn_reflns_theta_full 27.50
_diffrn_reflns_theta_max 27.50
_diffrn_reflns_theta_min 1.20
_diffrn_standards_decay_% 0
_diffrn_standards_number 0
_exptl_absorpt_coefficient_mu 4.515
_exptl_absorpt_correction_T_max 0.6365
_exptl_absorpt_correction_T_min 0.4366
_exptl_absorpt_correction_type multi-scan
_exptl_absorpt_process_details '(SADABS; Sheldrick, 1996)'
_exptl_crystal_colour yellow
_exptl_crystal_density_diffrn 1.774
_exptl_crystal_density_method 'not measured'
_exptl_crystal_description block
_exptl_crystal_F_000 1568
_exptl_crystal_size_max 0.22
_exptl_crystal_size_mid 0.13
_exptl_crystal_size_min 0.11
_refine_diff_density_max 1.094
_refine_diff_density_min -0.358
_refine_ls_abs_structure_details 'Flack (1983)'
_refine_ls_abs_structure_Flack 0.056(11)
_refine_ls_extinction_method none
_refine_ls_goodness_of_fit_ref 1.065
_refine_ls_hydrogen_treatment constr
_refine_ls_matrix_type full
_refine_ls_number_parameters 347
_refine_ls_number_reflns 6356
_refine_ls_number_restraints 1
_refine_ls_restrained_S_all 1.065
_refine_ls_R_factor_all 0.0539
_refine_ls_R_factor_gt 0.0405
_refine_ls_shift/su_max 0.000
_refine_ls_shift/su_mean 0.000
_refine_ls_structure_factor_coef Fsqd
_refine_ls_weighting_details 'calc w = 1/[\s^2^(Fo^2^)+(0.0226P)^2^+2.4441P] where P = (Fo^2^+2Fc^2^)/3'
_refine_ls_weighting_scheme calc
_refine_ls_wR_factor_gt 0.0869
_refine_ls_wR_factor_ref 0.0933
_reflns_number_gt 5330
_reflns_number_total 6356
_reflns_threshold_expression I>2\s(I)
_cod_data_source_file su6182.cif
_cod_data_source_block I
_cod_depositor_comments
;
The following automatic conversions were performed:
'_symmetry_cell_setting' value 'Orthorhombic' changed to 'orthorhombic'
according to '/home/saulius/struct/CIF-dictionaries/cif_core.dic'
dictionary named 'cif_core.dic' version 2.4.1 from 2010-06-29.

Automatic conversion script
Id: cif_fix_enum 1527 2010-12-29 10:47:43Z saulius 

The following automatic conversions were performed:

'_symmetry_cell_setting' value 'Orthorhombic' changed to
'orthorhombic' according to
/home/saulius/struct/CIF-dictionaries/cif_core.dic dictionary named
'cif_core.dic' version 2.4.1 from 2010-06-29.

Automatic conversion script
Id: cif_fix_values 1715 2011-07-08 13:25:40Z adriana 
;
_cod_original_cell_volume 2946.7(10)
_cod_database_code 2205603
_cod_database_fobs_code 2205603

loop_
_symmetry_equiv_pos_as_xyz
'x, y, z'
'-x, -y, z+1/2'
'x+1/2, -y, z'
'-x+1/2, y, z+1/2'

loop_
_atom_site_label
_atom_site_fract_x
_atom_site_fract_y
_atom_site_fract_z
_atom_site_U_iso_or_equiv
_atom_site_adp_type
_atom_site_calc_flag
_atom_site_refinement_flags
_atom_site_occupancy
_atom_site_type_symbol
Zn1 0.66576(4) 0.59178(8) 0.323031(17) 0.03647(14) Uani d . 1 Zn
Zn2 0.43190(4) 0.91672(8) 0.017316(17) 0.03835(15) Uani d . 1 Zn
Br1 0.92436(6) 0.01633(13) 0.17001(2) 0.0862(3) Uani d . 1 Br
Br2 0.67917(5) 1.54132(11) 0.16338(2) 0.06476(19) Uani d . 1 Br
S1 0.29589(11) 0.61687(19) 0.37642(5) 0.0476(3) Uani d . 1 S
S2 0.06244(11) 0.8728(2) -0.03568(5) 0.0488(4) Uani d . 1 S
O1 0.6274(3) 0.4023(5) 0.28679(11) 0.0482(10) Uani d . 1 O
O2 0.3890(3) 1.1065(5) 0.05298(11) 0.0480(9) Uani d . 1 O
N1 0.8028(3) 0.6530(6) 0.29375(12) 0.0352(9) Uani d . 1 N
N2 0.7017(3) 0.8253(5) 0.35397(13) 0.0377(9) Uani d . 1 N
N3 0.5151(4) 0.5753(6) 0.34711(14) 0.0486(11) Uani d . 1 N
N4 0.5687(3) 0.8648(6) 0.04772(12) 0.0371(10) Uani d . 1 N
N5 0.4708(3) 0.6838(6) -0.01325(13) 0.0396(10) Uani d . 1 N
N6 0.2803(4) 0.9265(6) -0.00715(15) 0.0477(12) Uani d . 1 N
C1 0.6958(4) 0.3227(8) 0.26187(15) 0.0394(12) Uani d . 1 C
C2 0.6574(4) 0.1747(8) 0.2406(2) 0.0518(14) Uani d . 1 C
H2 0.5832 0.1355 0.2447 0.062 Uiso calc R 1 H
C3 0.7234(5) 0.0838(8) 0.21407(19) 0.0573(16) Uani d . 1 C
H3 0.6942 -0.0146 0.2004 0.069 Uiso calc R 1 H
C4 0.8355(5) 0.1406(9) 0.20771(17) 0.0562(16) Uani d . 1 C
C5 0.8764(4) 0.2870(8) 0.22697(15) 0.0483(13) Uani d . 1 C
H5 0.9506 0.3251 0.2223 0.058 Uiso calc R 1 H
C6 0.8083(4) 0.3823(8) 0.25398(14) 0.0399(12) Uani d . 1 C
C7 0.8542(4) 0.5470(8) 0.26954(16) 0.0433(13) Uani d . 1 C
H7 0.9269 0.5797 0.2615 0.052 Uiso calc R 1 H
C8 0.8577(4) 0.8196(8) 0.30593(18) 0.0485(13) Uani d . 1 C
H8A 0.8340 0.9179 0.2889 0.058 Uiso calc R 1 H
H8B 0.9397 0.8073 0.3039 0.058 Uiso calc R 1 H
C9 0.8246(4) 0.8588(7) 0.34780(18) 0.0433(13) Uani d . 1 C
H9A 0.8684 0.7828 0.3655 0.052 Uiso calc R 1 H
H9B 0.8419 0.9836 0.3540 0.052 Uiso calc R 1 H
C10 0.6331(5) 0.9681(9) 0.3356(3) 0.071(2) Uani d . 1 C
H10A 0.6557 1.0832 0.3460 0.106 Uiso calc R 1 H
H10B 0.5541 0.9477 0.3413 0.106 Uiso calc R 1 H
H10C 0.6447 0.9667 0.3075 0.106 Uiso calc R 1 H
C11 0.6781(5) 0.8246(10) 0.39641(19) 0.0609(17) Uani d . 1 C
H11A 0.6928 0.9423 0.4071 0.091 Uiso calc R 1 H
H11B 0.7262 0.7377 0.4092 0.091 Uiso calc R 1 H
H11C 0.5998 0.7935 0.4008 0.091 Uiso calc R 1 H
C12 0.4241(4) 0.5936(6) 0.35891(15) 0.0347(10) Uani d . 1 C
C13 0.4561(4) 1.1911(8) 0.07765(15) 0.0397(12) Uani d . 1 C
C14 0.4140(5) 1.3448(9) 0.09701(16) 0.0494(15) Uani d . 1 C
H14 0.3390 1.3797 0.0925 0.059 Uiso calc R 1 H
C15 0.4788(5) 1.4438(8) 0.12196(16) 0.0478(13) Uani d . 1 C
H15 0.4483 1.5449 0.1343 0.057 Uiso calc R 1 H
C16 0.5913(4) 1.3943(8) 0.12909(15) 0.0470(13) Uani d . 1 C
C17 0.6349(4) 1.2431(8) 0.11234(15) 0.0429(13) Uani d . 1 C
H17 0.7091 1.2085 0.1181 0.052 Uiso calc R 1 H
C18 0.5689(4) 1.1371(8) 0.08613(15) 0.0385(12) Uani d . 1 C
C19 0.6171(4) 0.9712(8) 0.07174(16) 0.0402(12) Uani d . 1 C
H19 0.6891 0.9397 0.0807 0.048 Uiso calc R 1 H
C20 0.6258(4) 0.6962(8) 0.03607(17) 0.0474(14) Uani d . 1 C
H20A 0.6015 0.5983 0.0531 0.057 Uiso calc R 1 H
H20B 0.7076 0.7095 0.0386 0.057 Uiso calc R 1 H
C21 0.5953(4) 0.6549(8) -0.00608(19) 0.0489(14) Uani d . 1 C
H21A 0.6390 0.7321 -0.0236 0.059 Uiso calc R 1 H
H21B 0.6148 0.5306 -0.0120 0.059 Uiso calc R 1 H
C22 0.4518(5) 0.6858(9) -0.0563(2) 0.0623(18) Uani d . 1 C
H22A 0.4812 0.5767 -0.0677 0.093 Uiso calc R 1 H
H22B 0.4900 0.7878 -0.0677 0.093 Uiso calc R 1 H
H22C 0.3717 0.6942 -0.0615 0.093 Uiso calc R 1 H
C23 0.4024(5) 0.5406(9) 0.0060(3) 0.075(2) Uani d . 1 C
H23A 0.4114 0.4295 -0.0082 0.113 Uiso calc R 1 H
H23B 0.3236 0.5749 0.0060 0.113 Uiso calc R 1 H
H23C 0.4278 0.5247 0.0327 0.113 Uiso calc R 1 H
C24 0.1914(4) 0.9025(6) -0.01873(15) 0.0339(11) Uani d . 1 C

loop_
_atom_site_aniso_label
_atom_site_aniso_U_11
_atom_site_aniso_U_22
_atom_site_aniso_U_33
_atom_site_aniso_U_12
_atom_site_aniso_U_13
_atom_site_aniso_U_23
Zn1 0.0253(3) 0.0455(3) 0.0386(3) -0.0048(2) 0.0045(2) -0.0032(3)
Zn2 0.0242(3) 0.0516(3) 0.0392(3) 0.0062(2) -0.0048(2) 0.0017(3)
Br1 0.0693(5) 0.1142(7) 0.0750(6) 0.0314(4) 0.0051(4) -0.0439(5)
Br2 0.0483(4) 0.0860(4) 0.0600(4) -0.0141(3) -0.0105(3) -0.0126(4)
S1 0.0288(6) 0.0537(8) 0.0602(9) -0.0040(6) 0.0136(6) -0.0170(7)
S2 0.0308(7) 0.0537(8) 0.0618(9) 0.0039(6) -0.0129(6) -0.0215(7)
O1 0.0262(18) 0.071(3) 0.047(2) -0.0085(17) 0.0045(15) -0.0233(19)
O2 0.0252(18) 0.073(3) 0.046(2) 0.0096(17) -0.0055(15) -0.0127(19)
N1 0.0244(19) 0.049(2) 0.032(2) -0.0019(17) 0.0008(16) 0.0018(18)
N2 0.028(2) 0.030(2) 0.055(3) 0.0019(16) 0.0046(18) -0.007(2)
N3 0.030(2) 0.065(3) 0.051(3) -0.009(2) 0.011(2) -0.012(2)
N4 0.027(2) 0.046(2) 0.038(2) 0.0086(18) -0.0022(17) 0.015(2)
N5 0.026(2) 0.034(2) 0.059(3) 0.0006(17) -0.0056(19) 0.001(2)
N6 0.030(2) 0.062(3) 0.051(3) 0.011(2) -0.007(2) -0.013(2)
C1 0.032(3) 0.054(3) 0.032(3) -0.001(2) -0.001(2) -0.005(2)
C2 0.040(3) 0.067(4) 0.049(3) -0.010(3) -0.001(3) -0.013(3)
C3 0.060(4) 0.062(4) 0.050(4) 0.005(3) -0.005(3) -0.021(3)
C4 0.047(3) 0.080(4) 0.042(3) 0.024(3) -0.001(3) -0.010(3)
C5 0.028(3) 0.080(4) 0.037(3) 0.005(3) -0.001(2) -0.005(3)
C6 0.024(2) 0.064(3) 0.032(3) 0.002(2) -0.0016(18) -0.010(2)
C7 0.021(2) 0.072(4) 0.037(3) 0.000(2) 0.006(2) 0.004(3)
C8 0.031(3) 0.054(3) 0.060(4) -0.006(2) 0.008(2) 0.006(3)
C9 0.032(3) 0.032(3) 0.066(4) -0.006(2) 0.001(2) -0.006(2)
C10 0.044(3) 0.049(4) 0.119(6) 0.015(3) 0.006(4) 0.012(4)
C11 0.056(4) 0.067(4) 0.059(4) -0.008(3) 0.008(3) -0.026(3)
C12 0.031(3) 0.038(3) 0.035(3) -0.006(2) 0.003(2) -0.006(2)
C13 0.024(2) 0.062(3) 0.032(3) -0.001(2) 0.0012(19) 0.002(2)
C14 0.030(3) 0.075(4) 0.043(4) 0.013(3) -0.007(2) -0.012(3)
C15 0.041(3) 0.066(4) 0.037(3) 0.003(3) -0.003(2) -0.007(3)
C16 0.037(3) 0.071(4) 0.033(3) -0.009(3) -0.003(2) -0.003(3)
C17 0.030(3) 0.062(4) 0.036(3) -0.005(2) -0.006(2) 0.008(3)
C18 0.027(2) 0.061(3) 0.027(3) 0.000(2) -0.0016(19) 0.008(2)
C19 0.023(2) 0.062(3) 0.036(3) 0.005(2) -0.004(2) 0.009(3)
C20 0.035(3) 0.047(3) 0.060(4) 0.012(2) -0.014(2) 0.008(3)
C21 0.023(2) 0.039(3) 0.085(4) 0.004(2) -0.004(3) -0.004(3)
C22 0.052(4) 0.062(4) 0.073(5) 0.011(3) -0.017(3) -0.032(4)
C23 0.038(3) 0.050(4) 0.138(8) -0.004(3) 0.003(4) 0.022(4)
C24 0.029(3) 0.035(3) 0.037(3) 0.013(2) -0.001(2) -0.007(2)

loop_
_atom_type_symbol
_atom_type_description
_atom_type_scat_dispersion_real
_atom_type_scat_dispersion_imag
_atom_type_scat_source
C C 0.0033 0.0016 'International Tables Vol C Tables 4.2.6.8 and 6.1.1.4'
H H 0.0000 0.0000 'International Tables Vol C Tables 4.2.6.8 and 6.1.1.4'
N N 0.0061 0.0033 'International Tables Vol C Tables 4.2.6.8 and 6.1.1.4'
O O 0.0106 0.0060 'International Tables Vol C Tables 4.2.6.8 and 6.1.1.4'
S S 0.1246 0.1234 'International Tables Vol C Tables 4.2.6.8 and 6.1.1.4'
Br Br -0.2901 2.4595 'International Tables Vol C Tables 4.2.6.8 and 6.1.1.4'
Zn Zn 0.2839 1.4301 'International Tables Vol C Tables 4.2.6.8 and 6.1.1.4'

loop_
_geom_angle_atom_site_label_1
_geom_angle_atom_site_label_2
_geom_angle_atom_site_label_3
_geom_angle_site_symmetry_3
_geom_angle
_geom_angle_publ_flag
O1 Zn1 N1 . 92.26(16) y
O1 Zn1 N3 . 90.46(17) y
N1 Zn1 N3 . 168.0(2) y
O1 Zn1 N2 . 170.12(18) y
N1 Zn1 N2 . 83.89(17) y
N3 Zn1 N2 . 91.52(17) y
O1 Zn1 S1 3_565 97.78(13) y
N1 Zn1 S1 3_565 90.31(12) y
N3 Zn1 S1 3_565 100.91(16) y
N2 Zn1 S1 3_565 91.35(13) y
O2 Zn2 N4 . 91.67(16) y
O2 Zn2 N6 . 90.00(17) y
N4 Zn2 N6 . 168.0(2) y
O2 Zn2 N5 . 170.29(18) y
N4 Zn2 N5 . 85.22(17) y
N6 Zn2 N5 . 91.18(17) y
O2 Zn2 S2 3_575 97.87(13) y
N4 Zn2 S2 3_575 89.78(12) y
N6 Zn2 S2 3_575 101.78(16) y
N5 Zn2 S2 3_575 91.32(12) y
C12 S1 Zn1 3_465 102.13(18) ?
C24 S2 Zn2 3_475 101.89(17) ?
C1 O1 Zn1 . 126.8(3) ?
C13 O2 Zn2 . 126.4(3) ?
C7 N1 C8 . 119.4(4) ?
C7 N1 Zn1 . 124.8(4) ?
C8 N1 Zn1 . 114.9(3) ?
C11 N2 C10 . 108.3(5) ?
C11 N2 C9 . 108.9(5) ?
C10 N2 C9 . 110.8(4) ?
C11 N2 Zn1 . 117.1(4) ?
C10 N2 Zn1 . 106.1(4) ?
C9 N2 Zn1 . 105.6(3) ?
C12 N3 Zn1 . 168.8(5) ?
C19 N4 C20 . 119.7(4) ?
C19 N4 Zn2 . 125.9(4) ?
C20 N4 Zn2 . 113.7(3) ?
C22 N5 C23 . 111.0(5) ?
C22 N5 C21 . 108.1(4) ?
C23 N5 C21 . 110.9(4) ?
C22 N5 Zn2 . 116.9(4) ?
C23 N5 Zn2 . 105.0(4) ?
C21 N5 Zn2 . 104.8(3) ?
C24 N6 Zn2 . 168.0(5) ?
O1 C1 C2 . 119.4(5) ?
O1 C1 C6 . 123.7(5) ?
C2 C1 C6 . 116.8(5) ?
C3 C2 C1 . 123.1(5) ?
C3 C2 H2 . 118.4 ?
C1 C2 H2 . 118.4 ?
C2 C3 C4 . 119.2(6) ?
C2 C3 H3 . 120.4 ?
C4 C3 H3 . 120.4 ?
C5 C4 C3 . 120.0(5) ?
C5 C4 Br1 . 121.3(5) ?
C3 C4 Br1 . 118.5(5) ?
C4 C5 C6 . 120.9(5) ?
C4 C5 H5 . 119.5 ?
C6 C5 H5 . 119.5 ?
C5 C6 C1 . 119.8(5) ?
C5 C6 C7 . 116.9(4) ?
C1 C6 C7 . 123.1(5) ?
N1 C7 C6 . 125.2(4) ?
N1 C7 H7 . 117.4 ?
C6 C7 H7 . 117.4 ?
N1 C8 C9 . 108.5(4) ?
N1 C8 H8A . 110.0 ?
C9 C8 H8A . 110.0 ?
N1 C8 H8B . 110.0 ?
C9 C8 H8B . 110.0 ?
H8A C8 H8B . 108.4 ?
N2 C9 C8 . 110.8(5) ?
N2 C9 H9A . 109.5 ?
C8 C9 H9A . 109.5 ?
N2 C9 H9B . 109.5 ?
C8 C9 H9B . 109.5 ?
H9A C9 H9B . 108.1 ?
N2 C10 H10A . 109.5 ?
N2 C10 H10B . 109.5 ?
H10A C10 H10B . 109.5 ?
N2 C10 H10C . 109.5 ?
H10A C10 H10C . 109.5 ?
H10B C10 H10C . 109.5 ?
N2 C11 H11A . 109.5 ?
N2 C11 H11B . 109.5 ?
H11A C11 H11B . 109.5 ?
N2 C11 H11C . 109.5 ?
H11A C11 H11C . 109.5 ?
H11B C11 H11C . 109.5 ?
N3 C12 S1 . 178.8(5) ?
O2 C13 C14 . 118.3(4) ?
O2 C13 C18 . 124.0(5) ?
C14 C13 C18 . 117.8(5) ?
C15 C14 C13 . 122.2(5) ?
C15 C14 H14 . 118.9 ?
C13 C14 H14 . 118.9 ?
C14 C15 C16 . 120.0(6) ?
C14 C15 H15 . 120.0 ?
C16 C15 H15 . 120.0 ?
C17 C16 C15 . 120.2(5) ?
C17 C16 Br2 . 121.6(4) ?
C15 C16 Br2 . 118.1(4) ?
C16 C17 C18 . 120.9(5) ?
C16 C17 H17 . 119.5 ?
C18 C17 H17 . 119.5 ?
C13 C18 C17 . 118.9(5) ?
C13 C18 C19 . 122.8(5) ?
C17 C18 C19 . 118.1(4) ?
N4 C19 C18 . 124.9(5) ?
N4 C19 H19 . 117.5 ?
C18 C19 H19 . 117.5 ?
N4 C20 C21 . 108.6(4) ?
N4 C20 H20A . 110.0 ?
C21 C20 H20A . 110.0 ?
N4 C20 H20B . 110.0 ?
C21 C20 H20B . 110.0 ?
H20A C20 H20B . 108.4 ?
N5 C21 C20 . 110.9(5) ?
N5 C21 H21A . 109.5 ?
C20 C21 H21A . 109.5 ?
N5 C21 H21B . 109.5 ?
C20 C21 H21B . 109.5 ?
H21A C21 H21B . 108.0 ?
N5 C22 H22A . 109.5 ?
N5 C22 H22B . 109.5 ?
H22A C22 H22B . 109.5 ?
N5 C22 H22C . 109.5 ?
H22A C22 H22C . 109.5 ?
H22B C22 H22C . 109.5 ?
N5 C23 H23A . 109.5 ?
N5 C23 H23B . 109.5 ?
H23A C23 H23B . 109.5 ?
N5 C23 H23C . 109.5 ?
H23A C23 H23C . 109.5 ?
H23B C23 H23C . 109.5 ?
N6 C24 S2 . 178.7(5) ?

loop_
_geom_bond_atom_site_label_1
_geom_bond_atom_site_label_2
_geom_bond_site_symmetry_2
_geom_bond_distance
_geom_bond_publ_flag
Zn1 O1 . 1.918(3) y
Zn1 N1 . 1.944(4) y
Zn1 N3 . 1.952(4) y
Zn1 N2 . 2.066(4) y
Zn1 S1 3_565 2.8271(16) y
Zn2 O2 . 1.921(4) y
Zn2 N4 . 1.947(4) y
Zn2 N6 . 1.966(4) y
Zn2 N5 . 2.064(4) y
Zn2 S2 3_575 2.8288(15) y
Br1 C4 . 1.888(6) ?
Br2 C16 . 1.898(5) ?
S1 C12 . 1.628(5) ?
S1 Zn1 3_465 2.8271(16) ?
S2 C24 . 1.635(5) ?
S2 Zn2 3_475 2.8288(15) ?
O1 C1 . 1.306(6) ?
O2 C13 . 1.308(6) ?
N1 C7 . 1.286(7) ?
N1 C8 . 1.453(7) ?
N2 C11 . 1.463(8) ?
N2 C10 . 1.468(8) ?
N2 C9 . 1.480(6) ?
N3 C12 . 1.150(6) ?
N4 C19 . 1.267(7) ?
N4 C20 . 1.472(7) ?
N5 C22 . 1.473(8) ?
N5 C23 . 1.482(7) ?
N5 C21 . 1.498(6) ?
N6 C24 . 1.129(6) ?
C1 C2 . 1.387(8) ?
C1 C6 . 1.418(7) ?
C2 C3 . 1.365(8) ?
C2 H2 . 0.9300 ?
C3 C4 . 1.400(9) ?
C3 H3 . 0.9300 ?
C4 C5 . 1.354(8) ?
C5 C6 . 1.405(7) ?
C5 H5 . 0.9300 ?
C6 C7 . 1.434(8) ?
C7 H7 . 0.9300 ?
C8 C9 . 1.498(8) ?
C8 H8A . 0.9700 ?
C8 H8B . 0.9700 ?
C9 H9A . 0.9700 ?
C9 H9B . 0.9700 ?
C10 H10A . 0.9600 ?
C10 H10B . 0.9600 ?
C10 H10C . 0.9600 ?
C11 H11A . 0.9600 ?
C11 H11B . 0.9600 ?
C11 H11C . 0.9600 ?
C13 C14 . 1.404(8) ?
C13 C18 . 1.414(6) ?
C14 C15 . 1.353(8) ?
C14 H14 . 0.9300 ?
C15 C16 . 1.392(8) ?
C15 H15 . 0.9300 ?
C16 C17 . 1.356(8) ?
C17 C18 . 1.415(7) ?
C17 H17 . 0.9300 ?
C18 C19 . 1.438(8) ?
C19 H19 . 0.9300 ?
C20 C21 . 1.502(8) ?
C20 H20A . 0.9700 ?
C20 H20B . 0.9700 ?
C21 H21A . 0.9700 ?
C21 H21B . 0.9700 ?
C22 H22A . 0.9600 ?
C22 H22B . 0.9600 ?
C22 H22C . 0.9600 ?
C23 H23A . 0.9600 ?
C23 H23B . 0.9600 ?
C23 H23C . 0.9600 ?

loop_
_geom_hbond_atom_site_label_D
_geom_hbond_atom_site_label_H
_geom_hbond_atom_site_label_A
_geom_hbond_site_symmetry_A
_geom_hbond_distance_DH
_geom_hbond_distance_HA
_geom_hbond_distance_DA
_geom_hbond_angle_DHA
C7 H7 O1 3_565 0.93 2.51 3.285(7) 141
C19 H19 O2 3_575 0.93 2.55 3.308(7) 139
C20 H20B O2 3_575 0.97 2.58 3.468(7) 153

loop_
_geom_torsion_atom_site_label_1
_geom_torsion_atom_site_label_2
_geom_torsion_atom_site_label_3
_geom_torsion_atom_site_label_4
_geom_torsion_site_symmetry_1
_geom_torsion
N1 Zn1 O1 C1 . 18.9(5)
N3 Zn1 O1 C1 . -172.8(5)
S1 Zn1 O1 C1 3_565 -71.8(4)
N4 Zn2 O2 C13 . 19.6(4)
N6 Zn2 O2 C13 . -172.3(4)
S2 Zn2 O2 C13 3_575 -70.4(4)
O1 Zn1 N1 C7 . -20.7(4)
N3 Zn1 N1 C7 . -123.7(9)
N2 Zn1 N1 C7 . 168.4(4)
S1 Zn1 N1 C7 3_565 77.1(4)
O1 Zn1 N1 C8 . 169.6(4)
N3 Zn1 N1 C8 . 66.7(10)
N2 Zn1 N1 C8 . -1.3(4)
S1 Zn1 N1 C8 3_565 -92.6(3)
N1 Zn1 N2 C11 . -143.0(4)
N3 Zn1 N2 C11 . 48.1(4)
S1 Zn1 N2 C11 3_565 -52.9(4)
N1 Zn1 N2 C10 . 96.0(4)
N3 Zn1 N2 C10 . -72.8(4)
S1 Zn1 N2 C10 3_565 -173.8(4)
N1 Zn1 N2 C9 . -21.6(3)
N3 Zn1 N2 C9 . 169.5(4)
S1 Zn1 N2 C9 3_565 68.5(3)
O1 Zn1 N3 C12 . -115(2)
N1 Zn1 N3 C12 . -12(3)
N2 Zn1 N3 C12 . 55(2)
S1 Zn1 N3 C12 3_565 147(2)
O2 Zn2 N4 C19 . -20.5(4)
N6 Zn2 N4 C19 . -118.4(9)
N5 Zn2 N4 C19 . 168.7(5)
S2 Zn2 N4 C19 3_575 77.4(4)
O2 Zn2 N4 C20 . 168.8(4)
N6 Zn2 N4 C20 . 71.0(10)
N5 Zn2 N4 C20 . -1.9(3)
S2 Zn2 N4 C20 3_575 -93.3(3)
N4 Zn2 N5 C22 . -140.7(4)
N6 Zn2 N5 C22 . 50.8(4)
S2 Zn2 N5 C22 3_575 -51.0(4)
N4 Zn2 N5 C23 . 95.7(4)
N6 Zn2 N5 C23 . -72.8(4)
S2 Zn2 N5 C23 3_575 -174.6(4)
N4 Zn2 N5 C21 . -21.1(3)
N6 Zn2 N5 C21 . 170.3(4)
S2 Zn2 N5 C21 3_575 68.5(3)
O2 Zn2 N6 C24 . -116(2)
N4 Zn2 N6 C24 . -18(3)
N5 Zn2 N6 C24 . 54(2)
S2 Zn2 N6 C24 3_575 146(2)
Zn1 O1 C1 C2 . 173.2(4)
Zn1 O1 C1 C6 . -8.9(8)
O1 C1 C2 C3 . -180.0(6)
C6 C1 C2 C3 . 2.0(9)
C1 C2 C3 C4 . 0.3(10)
C2 C3 C4 C5 . -1.8(10)
C2 C3 C4 Br1 . -178.7(5)
C3 C4 C5 C6 . 1.1(9)
Br1 C4 C5 C6 . 177.8(4)
C4 C5 C6 C1 . 1.3(8)
C4 C5 C6 C7 . -173.1(5)
O1 C1 C6 C5 . 179.3(5)
C2 C1 C6 C5 . -2.7(8)
O1 C1 C6 C7 . -6.7(8)
C2 C1 C6 C7 . 171.3(5)
C8 N1 C7 C6 . -177.6(5)
Zn1 N1 C7 C6 . 13.2(8)
C5 C6 C7 N1 . 178.3(5)
C1 C6 C7 N1 . 4.2(9)
C7 N1 C8 C9 . -146.3(5)
Zn1 N1 C8 C9 . 23.9(5)
C11 N2 C9 C8 . 167.2(5)
C10 N2 C9 C8 . -73.8(6)
Zn1 N2 C9 C8 . 40.6(5)
N1 C8 C9 N2 . -43.0(6)
Zn2 O2 C13 C14 . 170.3(4)
Zn2 O2 C13 C18 . -9.8(7)
O2 C13 C14 C15 . -177.7(6)
C18 C13 C14 C15 . 2.4(8)
C13 C14 C15 C16 . 0.0(9)
C14 C15 C16 C17 . -2.6(9)
C14 C15 C16 Br2 . 178.6(5)
C15 C16 C17 C18 . 2.6(8)
Br2 C16 C17 C18 . -178.6(4)
O2 C13 C18 C17 . 177.8(5)
C14 C13 C18 C17 . -2.3(7)
O2 C13 C18 C19 . -7.2(8)
C14 C13 C18 C19 . 172.7(5)
C16 C17 C18 C13 . -0.1(8)
C16 C17 C18 C19 . -175.4(5)
C20 N4 C19 C18 . -178.3(5)
Zn2 N4 C19 C18 . 11.6(8)
C13 C18 C19 N4 . 6.2(8)
C17 C18 C19 N4 . -178.8(5)
C19 N4 C20 C21 . -146.3(5)
Zn2 N4 C20 C21 . 25.0(5)
C22 N5 C21 C20 . 166.1(5)
C23 N5 C21 C20 . -72.0(6)
Zn2 N5 C21 C20 . 40.7(5)
N4 C20 C21 N5 . -44.0(6)
